data_7109937
loop_
_publ_author_name
'Quan Tang'
'Wen-Xiu Ni'
'Chi-Fai Leung'
'Wai-Lun Man'
'Kenneth King-Kwan Lau'
'Yimin Liang'
'Yun-Wah Lam'
'Wai-Yeung Wong'
'Shie-Ming Peng'
'Gui-Jian Liu'
'Tai-Chu Lau'

_publ_section_title
;
 Synthesis and antitumor activity of a series of osmium(VI) nitrido
 complexes bearing quinolinolato ligands
;
_journal_name_full Chem.Commun.
_journal_page_first 9980
_journal_paper_doi 10.1039/c3cc42250j
_journal_volume 49
_journal_year 2013
_chemical_formula_sum 'C18 H12 Cl N3 Os S2'
_chemical_formula_weight 560.08
_chemical_name_systematic
;
?
;
_space_group_IT_number 14
_symmetry_cell_setting monoclinic
_symmetry_space_group_name_Hall '-P 2ybc'
_symmetry_space_group_name_H-M 'P 1 21/c 1'
_atom_sites_solution_hydrogens geom
_atom_sites_solution_primary direct
_atom_sites_solution_secondary difmap
_audit_creation_method SHELXL-97
_cell_angle_alpha 90.00
_cell_angle_beta 100.3605(6)
_cell_angle_gamma 90.00
_cell_formula_units_Z 4
_cell_length_a 15.1083(4)
_cell_length_b 8.5584(2)
_cell_length_c 13.7695(4)
_cell_measurement_reflns_used 6498
_cell_measurement_temperature 295(2)
_cell_measurement_theta_max 27.50
_cell_measurement_theta_min 1.37
_cell_volume 1751.41(8)
_computing_cell_refinement 'Bruker SAINT'
_computing_data_collection 'Bruker SMART'
_computing_data_reduction 'Bruker SAINT'
_computing_molecular_graphics 'Bruker SHELXTL'
_computing_publication_material 'Bruker SHELXTL'
_computing_structure_refinement 'SHELXL-97 (Sheldrick, 1997)'
_computing_structure_solution 'SHELXS-97 (Sheldrick, 1990)'
_diffrn_ambient_temperature 295(2)
_diffrn_measured_fraction_theta_full 1.000
_diffrn_measured_fraction_theta_max 1.000
_diffrn_measurement_device_type 'Bruker SMART CCD area detector'
_diffrn_measurement_method 'phi and omega scans'
_diffrn_radiation_monochromator graphite
_diffrn_radiation_source 'fine-focus sealed tube'
_diffrn_radiation_type MoK\a
_diffrn_radiation_wavelength 0.71073
_diffrn_reflns_av_R_equivalents 0.0308
_diffrn_reflns_av_sigmaI/netI 0.0316
_diffrn_reflns_limit_h_max 19
_diffrn_reflns_limit_h_min -19
_diffrn_reflns_limit_k_max 11
_diffrn_reflns_limit_k_min -11
_diffrn_reflns_limit_l_max 17
_diffrn_reflns_limit_l_min -17
_diffrn_reflns_number 15403
_diffrn_reflns_theta_full 27.50
_diffrn_reflns_theta_max 27.50
_diffrn_reflns_theta_min 1.37
_diffrn_standards_decay_% 0
_exptl_absorpt_coefficient_mu 7.677
_exptl_absorpt_correction_T_max 0.7456
_exptl_absorpt_correction_T_min 0.5354
_exptl_absorpt_correction_type multi-scan
_exptl_crystal_colour 'dark brown'
_exptl_crystal_density_diffrn 2.124
_exptl_crystal_density_meas ?
_exptl_crystal_density_method 'not measured'
_exptl_crystal_description block
_exptl_crystal_F_000 1064
_exptl_crystal_size_max 0.20
_exptl_crystal_size_mid 0.12
_exptl_crystal_size_min 0.12
_refine_diff_density_max 9.580
_refine_diff_density_min -2.151
_refine_diff_density_rms 0.237
_refine_ls_extinction_method none
_refine_ls_goodness_of_fit_ref 1.030
_refine_ls_hydrogen_treatment constr
_refine_ls_matrix_type full
_refine_ls_number_parameters 226
_refine_ls_number_reflns 4016
_refine_ls_number_restraints 0
_refine_ls_restrained_S_all 1.030
_refine_ls_R_factor_all 0.0819
_refine_ls_R_factor_gt 0.0656
_refine_ls_shift/su_max 0.006
_refine_ls_shift/su_mean 0.001
_refine_ls_structure_factor_coef Fsqd
_refine_ls_weighting_details 'calc w=1/[\s^2^(Fo^2^)+(0.0782P)^2^+41.6358P] where P=(Fo^2^+2Fc^2^)/3'
_refine_ls_weighting_scheme calc
_refine_ls_wR_factor_gt 0.1644
_refine_ls_wR_factor_ref 0.1747
_reflns_number_gt 3235
_reflns_number_total 4016
_reflns_threshold_expression >2sigma(I)
_cod_data_source_file c3cc42250j.txt
_cod_data_source_block compound-5
_cod_depositor_comments
;
The following automatic conversions were performed:

'_exptl_crystal_density_meas' value 'not_measured' was changed to '?'
- the value is perceived as not measured.

Automatic conversion script
Id: cif_fix_values 3008 2015-01-20 13:52:24Z robertas 
;
_cod_original_sg_symbol_H-M P2(1)/c
_cod_database_code 7109937

loop_
_symmetry_equiv_pos_as_xyz
'x, y, z'
'-x, y+1/2, -z+1/2'
'-x, -y, -z'
'x, -y-1/2, z-1/2'

loop_
_atom_site_label
_atom_site_type_symbol
_atom_site_fract_x
_atom_site_fract_y
_atom_site_fract_z
_atom_site_U_iso_or_equiv
_atom_site_adp_type
_atom_site_occupancy
_atom_site_symmetry_multiplicity
_atom_site_calc_flag
_atom_site_refinement_flags
Os Os 0.28310(3) 1.31989(6) 0.45778(4) 0.03840(18) Uani 1 1 d .
Cl1 Cl 0.2192(3) 1.5244(5) 0.3575(3) 0.0596(9) Uani 1 1 d .
S1 S 0.3608(2) 1.2463(4) 0.3332(2) 0.0418(7) Uani 1 1 d .
S2 S 0.1708(2) 1.3647(4) 0.5591(2) 0.0438(7) Uani 1 1 d .
N1 N 0.3619(6) 1.4207(11) 0.5394(8) 0.037(2) Uani 1 1 d .
N2 N 0.3226(6) 1.0959(11) 0.5171(6) 0.0309(19) Uani 1 1 d .
N3 N 0.1589(6) 1.1617(12) 0.3796(7) 0.036(2) Uani 1 1 d .
C1 C 0.3927(7) 1.0553(14) 0.3742(8) 0.033(2) Uani 1 1 d .
C2 C 0.4395(8) 0.9578(16) 0.3213(9) 0.041(3) Uani 1 1 d .
H2A H 0.4550 0.9924 0.2626 0.050 Uiso 1 1 calc R
C3 C 0.4635(9) 0.8086(16) 0.3556(10) 0.047(3) Uani 1 1 d .
H3A H 0.4953 0.7450 0.3192 0.056 Uiso 1 1 calc R
C4 C 0.4421(8) 0.7525(16) 0.4405(9) 0.040(3) Uani 1 1 d .
H4A H 0.4581 0.6512 0.4608 0.048 Uiso 1 1 calc R
C5 C 0.3953(7) 0.8484(13) 0.4983(9) 0.034(2) Uani 1 1 d .
C6 C 0.3692(7) 1.0013(13) 0.4624(8) 0.029(2) Uani 1 1 d .
C7 C 0.3726(9) 0.8011(15) 0.5876(9) 0.042(3) Uani 1 1 d .
H7A H 0.3872 0.7009 0.6114 0.051 Uiso 1 1 calc R
C8 C 0.3296(9) 0.9002(16) 0.6398(9) 0.042(3) Uani 1 1 d .
H8A H 0.3175 0.8707 0.7011 0.051 Uiso 1 1 calc R
C9 C 0.3036(8) 1.0465(14) 0.6012(8) 0.035(2) Uani 1 1 d .
H9A H 0.2716 1.1119 0.6363 0.042 Uiso 1 1 calc R
C10 C 0.0728(8) 1.2765(14) 0.4930(9) 0.036(2) Uani 1 1 d .
C11 C -0.0090(9) 1.2966(16) 0.5222(10) 0.045(3) Uani 1 1 d .
H11A H -0.0130 1.3638 0.5743 0.054 Uiso 1 1 calc R
C12 C -0.0849(9) 1.2197(18) 0.4761(11) 0.050(3) Uani 1 1 d .
H12A H -0.1395 1.2381 0.4965 0.060 Uiso 1 1 calc R
C13 C -0.0818(8) 1.1158(18) 0.4002(11) 0.048(3) Uani 1 1 d .
H13A H -0.1333 1.0620 0.3712 0.058 Uiso 1 1 calc R
C14 C 0.0003(8) 1.0915(15) 0.3668(9) 0.039(3) Uani 1 1 d .
C15 C 0.0784(7) 1.1790(14) 0.4126(8) 0.034(2) Uani 1 1 d .
C16 C 0.0095(9) 0.9879(16) 0.2911(10) 0.047(3) Uani 1 1 d .
H16A H -0.0398 0.9292 0.2615 0.057 Uiso 1 1 calc R
C17 C 0.0890(10) 0.9713(18) 0.2602(10) 0.053(3) Uani 1 1 d .
H17A H 0.0955 0.9020 0.2099 0.063 Uiso 1 1 calc R
C18 C 0.1618(8) 1.0638(17) 0.3074(9) 0.044(3) Uani 1 1 d .
H18A H 0.2162 1.0540 0.2854 0.053 Uiso 1 1 calc R

loop_
_atom_site_aniso_label
_atom_site_aniso_U_11
_atom_site_aniso_U_22
_atom_site_aniso_U_33
_atom_site_aniso_U_23
_atom_site_aniso_U_13
_atom_site_aniso_U_12
Os 0.0393(3) 0.0348(3) 0.0425(3) -0.0015(2) 0.01102(19) -0.0011(2)
Cl1 0.058(2) 0.058(2) 0.061(2) 0.0154(18) 0.0071(17) 0.0110(17)
S1 0.0429(16) 0.0461(17) 0.0385(15) 0.0094(13) 0.0133(13) 0.0005(14)
S2 0.0370(15) 0.0505(18) 0.0436(17) -0.0148(14) 0.0065(13) 0.0042(13)
N1 0.029(5) 0.030(5) 0.051(6) -0.005(4) 0.001(4) -0.003(4)
N2 0.028(4) 0.036(5) 0.028(4) -0.001(4) 0.000(4) -0.007(4)
N3 0.033(5) 0.040(5) 0.033(5) -0.002(4) 0.004(4) -0.004(4)
C1 0.031(5) 0.039(6) 0.029(5) -0.002(5) 0.003(4) 0.000(5)
C2 0.034(6) 0.056(8) 0.035(6) -0.009(6) 0.009(5) -0.007(6)
C3 0.051(7) 0.048(7) 0.043(7) -0.016(6) 0.013(6) 0.007(6)
C4 0.035(6) 0.041(7) 0.041(6) -0.006(5) 0.002(5) 0.003(5)
C5 0.027(5) 0.035(6) 0.037(6) -0.001(5) 0.001(4) 0.000(4)
C6 0.022(5) 0.033(6) 0.033(5) -0.003(4) 0.002(4) -0.001(4)
C7 0.042(6) 0.040(7) 0.043(7) 0.003(5) 0.002(5) 0.000(5)
C8 0.047(7) 0.045(7) 0.036(6) 0.012(5) 0.011(5) 0.006(6)
C9 0.038(6) 0.040(6) 0.026(5) 0.000(5) 0.005(4) 0.007(5)
C10 0.035(6) 0.033(6) 0.039(6) 0.007(5) 0.004(5) 0.006(5)
C11 0.039(6) 0.045(7) 0.052(7) 0.007(6) 0.012(6) 0.011(5)
C12 0.035(6) 0.061(9) 0.057(8) 0.015(7) 0.015(6) 0.008(6)
C13 0.028(6) 0.058(8) 0.057(8) 0.013(7) 0.004(5) -0.004(6)
C14 0.035(6) 0.041(7) 0.039(6) 0.012(5) 0.001(5) 0.002(5)
C15 0.031(5) 0.035(6) 0.036(6) 0.010(5) 0.006(4) 0.006(5)
C16 0.043(7) 0.048(7) 0.047(7) 0.005(6) -0.002(6) -0.004(6)
C17 0.062(9) 0.057(8) 0.039(7) -0.016(6) 0.010(6) -0.009(7)
C18 0.032(6) 0.058(8) 0.041(7) -0.005(6) 0.000(5) 0.006(6)

loop_
_atom_type_symbol
_atom_type_description
_atom_type_scat_dispersion_real
_atom_type_scat_dispersion_imag
_atom_type_scat_source
C C 0.0033 0.0016 'International Tables Vol C Tables 4.2.6.8 and 6.1.1.4'
H H 0.0000 0.0000 'International Tables Vol C Tables 4.2.6.8 and 6.1.1.4'
N N 0.0061 0.0033 'International Tables Vol C Tables 4.2.6.8 and 6.1.1.4'
S S 0.1246 0.1234 'International Tables Vol C Tables 4.2.6.8 and 6.1.1.4'
Cl Cl 0.1484 0.1585 'International Tables Vol C Tables 4.2.6.8 and 6.1.1.4'
Os Os -1.2165 7.6030 'International Tables Vol C Tables 4.2.6.8 and 6.1.1.4'

loop_
_geom_angle_atom_site_label_1
_geom_angle_atom_site_label_2
_geom_angle_atom_site_label_3
_geom_angle
N1 Os N2 95.0(4)
N1 Os Cl1 100.1(4)
N2 Os Cl1 164.4(3)
N1 Os S1 103.6(3)
N2 Os S1 84.0(3)
Cl1 Os S1 88.63(13)
N1 Os N3 165.9(4)
N2 Os N3 78.9(3)
Cl1 Os N3 87.2(3)
S1 Os N3 88.5(2)
N1 Os S2 91.1(3)
N2 Os S2 95.7(3)
Cl1 Os S2 87.95(13)
S1 Os S2 165.27(12)
N3 Os S2 77.0(2)
C1 S1 Os 99.2(4)
C10 S2 Os 104.3(4)
C9 N2 C6 120.4(10)
C9 N2 Os 122.6(8)
C6 N2 Os 117.0(7)
C18 N3 C15 118.1(10)
C18 N3 Os 124.8(8)
C15 N3 Os 117.0(7)
C2 C1 C6 119.3(11)
C2 C1 S1 121.7(9)
C6 C1 S1 119.0(8)
C1 C2 C3 120.3(12)
C4 C3 C2 122.1(12)
C3 C4 C5 120.0(12)
C7 C5 C4 123.6(11)
C7 C5 C6 118.4(11)
C4 C5 C6 118.0(11)
N2 C6 C1 120.7(10)
N2 C6 C5 118.9(10)
C1 C6 C5 120.3(10)
C8 C7 C5 120.3(12)
C7 C8 C9 119.5(11)
N2 C9 C8 122.4(11)
C11 C10 C15 119.3(12)
C11 C10 S2 120.7(10)
C15 C10 S2 119.9(9)
C10 C11 C12 121.6(13)
C13 C12 C11 121.2(12)
C12 C13 C14 119.6(12)
C16 C14 C13 123.2(12)
C16 C14 C15 118.2(11)
C13 C14 C15 118.6(12)
N3 C15 C10 120.4(11)
N3 C15 C14 120.0(11)
C10 C15 C14 119.5(10)
C17 C16 C14 121.1(13)
C16 C17 C18 117.2(13)
N3 C18 C17 125.4(12)

loop_
_geom_bond_atom_site_label_1
_geom_bond_atom_site_label_2
_geom_bond_distance
Os N1 1.716(10)
Os N2 2.127(10)
Os Cl1 2.329(4)
Os S1 2.332(3)
Os N3 2.406(9)
Os S2 2.413(3)
S1 C1 1.768(12)
S2 C10 1.762(13)
N2 C9 1.313(14)
N2 C6 1.382(14)
N3 C18 1.306(16)
N3 C15 1.381(14)
C1 C2 1.383(16)
C1 C6 1.403(15)
C2 C3 1.387(19)
C3 C4 1.356(18)
C4 C5 1.418(17)
C5 C7 1.396(17)
C5 C6 1.428(15)
C7 C8 1.351(18)
C8 C9 1.389(17)
C10 C11 1.377(17)
C10 C15 1.401(17)
C11 C12 1.38(2)
C12 C13 1.38(2)
C13 C14 1.413(17)
C14 C16 1.395(19)
C14 C15 1.443(17)
C16 C17 1.35(2)
C17 C18 1.415(19)
